data_1547967
loop_
_publ_author_name
'Quan-Guo Zhai'
'Xianhui Bu'
'Chengyu Mao'
'Xiang Zhao'
'Luke Daemen'
'Yongqiang Cheng'
'Anibal J. Ramirez-Cuesta'
'Pingyun Feng'

_publ_section_title
;
 An ultra-tunable platform for molecular engineering of high-performance
 crystalline porous materials
;
_journal_name_full 'Nature Communications'
_journal_page_first 13645
_journal_paper_doi 10.1038/ncomms13645
_journal_volume 7
_journal_year 2016
_chemical_formula_sum 'C26 H27 Mg3 N O22'
_chemical_formula_weight 778.42
_space_group_crystal_system hexagonal
_space_group_IT_number 194
_space_group_name_Hall '-P 6c 2c'
_space_group_name_H-M_alt 'P 63/m m c'
_symmetry_space_group_name_Hall '-P 6c 2c'
_symmetry_space_group_name_H-M 'P 63/m m c'
_atom_sites_solution_hydrogens difmap
_cell_angle_alpha 90
_cell_angle_beta 90
_cell_angle_gamma 120
_cell_formula_units_Z 2
_cell_length_a 16.2122(3)
_cell_length_b 16.2122(3)
_cell_length_c 16.0642(7)
_cell_measurement_reflns_used 1478
_cell_measurement_temperature 296(2)
_cell_measurement_theta_max 20.42
_cell_measurement_theta_min 2.51
_cell_volume 3656.57(19)
_computing_structure_refinement 'SHELXL-2014/7 (Sheldrick, 2014)'
_diffrn_ambient_temperature 296(2)
_diffrn_measured_fraction_theta_full 0.993
_diffrn_measured_fraction_theta_max 0.993
_diffrn_measurement_device_type 'CCD area detector'
_diffrn_measurement_method 'phi and omega scans'
_diffrn_radiation_type MoK\a
_diffrn_radiation_wavelength 0.71073
_diffrn_reflns_av_R_equivalents 0.0762
_diffrn_reflns_av_unetI/netI 0.0399
_diffrn_reflns_Laue_measured_fraction_full 0.993
_diffrn_reflns_Laue_measured_fraction_max 0.993
_diffrn_reflns_limit_h_max 18
_diffrn_reflns_limit_h_min -18
_diffrn_reflns_limit_k_max 16
_diffrn_reflns_limit_k_min -18
_diffrn_reflns_limit_l_max 18
_diffrn_reflns_limit_l_min -19
_diffrn_reflns_number 13456
_diffrn_reflns_point_group_measured_fraction_full 0.993
_diffrn_reflns_point_group_measured_fraction_max 0.993
_diffrn_reflns_theta_full 25.034
_diffrn_reflns_theta_max 25.034
_diffrn_reflns_theta_min 1.450
_exptl_absorpt_coefficient_mu 0.085
_exptl_crystal_colour brown
_exptl_crystal_density_diffrn 0.707
_exptl_crystal_description polyhedron
_exptl_crystal_F_000 804
_exptl_crystal_size_max 0.43
_exptl_crystal_size_mid 0.28
_exptl_crystal_size_min 0.25
_refine_diff_density_max 1.104
_refine_diff_density_min -0.253
_refine_diff_density_rms 0.060
_refine_ls_extinction_coef .
_refine_ls_extinction_method none
_refine_ls_goodness_of_fit_ref 1.067
_refine_ls_hydrogen_treatment constr
_refine_ls_matrix_type full
_refine_ls_number_parameters 50
_refine_ls_number_reflns 1247
_refine_ls_number_restraints 0
_refine_ls_restrained_S_all 1.067
_refine_ls_R_factor_all 0.0750
_refine_ls_R_factor_gt 0.0571
_refine_ls_shift/su_max 0.000
_refine_ls_shift/su_mean 0.000
_refine_ls_structure_factor_coef Fsqd
_refine_ls_weighting_details 'w=1/[\s^2^(Fo^2^)+(0.1143P)^2^] where P=(Fo^2^+2Fc^2^)/3'
_refine_ls_weighting_scheme calc
_refine_ls_wR_factor_gt 0.1693
_refine_ls_wR_factor_ref 0.1767
_reflns_Friedel_coverage 0.000
_reflns_Friedel_fraction_full .
_reflns_Friedel_fraction_max .
_reflns_number_gt 942
_reflns_number_total 1247
_reflns_threshold_expression 'I > 2\s(I)'
_cod_data_source_file 1.cif
_cod_data_source_block 1
_cod_original_cell_volume 3656.6(2)
_cod_database_code 1547967
_shelx_space_group_comment
;
The symmetry employed for this shelxl refinement is uniquely defined
by the following loop, which should always be used as a source of
symmetry information in preference to the above space-group names.
They are only intended as comments.
;

loop_
_space_group_symop_operation_xyz
'x, y, z'
'x-y, x, z+1/2'
'-y, x-y, z'
'-x, -y, z+1/2'
'-x+y, -x, z'
'y, -x+y, z+1/2'
'-y, -x, -z+1/2'
'x-y, -y, -z'
'x, x-y, -z+1/2'
'y, x, -z'
'-x+y, y, -z+1/2'
'-x, -x+y, -z'
'-x, -y, -z'
'-x+y, -x, -z-1/2'
'y, -x+y, -z'
'x, y, -z-1/2'
'x-y, x, -z'
'-y, x-y, -z-1/2'
'y, x, z-1/2'
'-x+y, y, z'
'-x, -x+y, z-1/2'
'-y, -x, z'
'x-y, -y, z-1/2'
'x, x-y, z'

loop_
_atom_site_label
_atom_site_type_symbol
_atom_site_fract_x
_atom_site_fract_y
_atom_site_fract_z
_atom_site_U_iso_or_equiv
_atom_site_adp_type
_atom_site_occupancy
_atom_site_site_symmetry_order
_atom_site_calc_flag
_atom_site_refinement_flags_posn
_atom_site_refinement_flags_adp
_atom_site_refinement_flags_occupancy
_atom_site_disorder_assembly
_atom_site_disorder_group
Mg1 Mg 0.26181(4) 0.73819(4) 0.2500 0.0227(4) Uani 1 4 d S T P . .
C1 C 0.03364(17) 0.44307(17) 0.03188(14) 0.0469(7) Uani 1 1 d . . . . .
C2 C 0.0688(2) 0.53438(11) 0.06374(16) 0.0347(8) Uani 1 2 d S T P . .
C3 C 0.1420(2) 0.57099(10) 0.13133(16) 0.0313(7) Uani 1 2 d S T P . .
O1 O 0.18789(13) 0.81211(13) 0.2500 0.0607(10) Uani 1 4 d S T P . .
O2 O 0.3333 0.6667 0.2500 0.0110(9) Uani 1 12 d S T P . .
O3 O 0.16931(10) 0.65341(11) 0.15827(8) 0.0388(5) Uani 1 1 d . . . . .
O4 O 0.0633(3) 0.3834(3) 0.0583(3) 0.0852(15) Uani 0.5 1 d . . P . .
H4A H 0.1068 0.4131 0.0964 0.102 Uiso 0.5 1 d R U P . .

loop_
_atom_site_aniso_label
_atom_site_aniso_U_11
_atom_site_aniso_U_22
_atom_site_aniso_U_33
_atom_site_aniso_U_23
_atom_site_aniso_U_13
_atom_site_aniso_U_12
Mg1 0.0243(6) 0.0243(6) 0.0181(6) 0.000 0.000 0.0112(6)
C1 0.0580(17) 0.0416(14) 0.0477(13) -0.0130(11) -0.0296(12) 0.0298(13)
C2 0.0401(19) 0.0379(13) 0.0267(14) -0.0059(7) -0.0119(13) 0.0201(9)
C3 0.0316(17) 0.0377(14) 0.0227(14) -0.0025(6) -0.0050(12) 0.0158(9)
O1 0.0556(18) 0.0556(18) 0.079(2) 0.000 0.000 0.034(2)
O2 0.0102(13) 0.0102(13) 0.0125(18) 0.000 0.000 0.0051(6)
O3 0.0405(10) 0.0389(10) 0.0357(8) -0.0108(7) -0.0187(7) 0.0190(8)
O4 0.118(3) 0.057(2) 0.106(3) -0.046(2) -0.094(3) 0.063(3)

loop_
_atom_type_symbol
_atom_type_description
_atom_type_scat_dispersion_real
_atom_type_scat_dispersion_imag
_atom_type_scat_source
C C 0.0033 0.0016 'International Tables Vol C Tables 4.2.6.8 and 6.1.1.4'
H H 0.0000 0.0000 'International Tables Vol C Tables 4.2.6.8 and 6.1.1.4'
Mg Mg 0.0486 0.0363 'International Tables Vol C Tables 4.2.6.8 and 6.1.1.4'
N N 0.0061 0.0033 'International Tables Vol C Tables 4.2.6.8 and 6.1.1.4'
O O 0.0106 0.0060 'International Tables Vol C Tables 4.2.6.8 and 6.1.1.4'

loop_
_geom_angle_atom_site_label_1
_geom_angle_atom_site_label_2
_geom_angle_atom_site_label_3
_geom_angle
_geom_angle_site_symmetry_1
_geom_angle_site_symmetry_3
O2 Mg1 O3 93.01(5) . 7_665
O2 Mg1 O3 93.01(5) . 16_556
O3 Mg1 O3 88.41(8) 7_665 16_556
O2 Mg1 O3 93.01(5) . 22_665
O3 Mg1 O3 91.27(8) 7_665 22_665
O3 Mg1 O3 173.97(10) 16_556 22_665
O2 Mg1 O3 93.01(5) . .
O3 Mg1 O3 173.97(10) 7_665 .
O3 Mg1 O3 91.27(8) 16_556 .
O3 Mg1 O3 88.41(8) 22_665 .
O2 Mg1 O1 180.0 . .
O3 Mg1 O1 86.99(5) 7_665 .
O3 Mg1 O1 86.99(5) 16_556 .
O3 Mg1 O1 86.99(5) 22_665 .
O3 Mg1 O1 86.99(5) . .
O4 C1 C2 123.1(2) . .
O4 C1 C1 116.17(16) . 12
C2 C1 C1 120.72(13) . 12
C1 C2 C1 118.5(3) 24_565 .
C1 C2 C3 120.73(13) 24_565 .
C1 C2 C3 120.73(13) . .
O3 C3 O3 125.1(2) 24_565 .
O3 C3 C2 117.41(12) 24_565 .
O3 C3 C2 117.41(12) . .
Mg1 O2 Mg1 120.0 . 14_566
Mg1 O2 Mg1 120.0 . 3_665
Mg1 O2 Mg1 120.0 14_566 3_665
C3 O3 Mg1 135.07(15) . .
C1 O4 H4A 107.8 . .

loop_
_geom_bond_atom_site_label_1
_geom_bond_atom_site_label_2
_geom_bond_distance
_geom_bond_site_symmetry_2
Mg1 O2 2.0084(13) .
Mg1 O3 2.0611(13) 7_665
Mg1 O3 2.0611(13) 16_556
Mg1 O3 2.0611(13) 22_665
Mg1 O3 2.0611(13) .
Mg1 O1 2.076(4) .
C1 O4 1.346(4) .
C1 C2 1.391(3) .
C1 C1 1.393(4) 12
C2 C1 1.391(3) 24_565
C2 C3 1.495(4) .
C3 O3 1.2558(18) 24_565
C3 O3 1.2558(18) .
O2 Mg1 2.0085(13) 14_566
O2 Mg1 2.0085(13) 3_665
O4 H4A 0.8750 .

loop_
_cod_changelog_entry_id
_cod_changelog_entry_author
_cod_changelog_entry_date
_cod_changelog_entry_text
1 'Vaitkus, Antanas' 2023-12-21T17:23:00+02:00
;
 Removed extra trailing dash ('-') symbols from the '_shelx_hkl_checksum' data
 item value.
;
